data_4339140
loop_
_publ_author_name
'Fedin, Matvey'
'Veber, Sergey'
'Gromov, Igor'
'Maryunina, Ksenia'
'Fokin, Sergey'
'Romanenko, Galina'
'Sagdeev, Renad'
'Ovcharenko, Victor'
'Bagryanskaya, Elena'

_publ_section_title
;
 Thermally induced spin transitions in nitroxide-copper(II)-nitroxide spin
 triads studied by EPR.
;
_journal_issue 26
_journal_name_full 'Inorganic chemistry'
_journal_page_first 11405
_journal_page_last 11415
_journal_paper_doi 10.1021/ic7014385
_journal_volume 46
_journal_year 2007
_chemical_formula_sum 'C23 H23 Cu F12 N4 O6'
_chemical_formula_weight 742.99
_chemical_name_systematic
; 
 ? 
;
_space_group_IT_number 14
_symmetry_cell_setting monoclinic
_symmetry_space_group_name_Hall '-P 2ybc'
_symmetry_space_group_name_H-M 'P 1 21/c 1'
_atom_sites_solution_hydrogens geom
_atom_sites_solution_primary direct
_atom_sites_solution_secondary difmap
_audit_creation_method SHELXL-97
_cell_angle_alpha 90.00
_cell_angle_beta 126.4020(10)
_cell_angle_gamma 90.00
_cell_formula_units_Z 8
_cell_length_a 30.321(2)
_cell_length_b 9.6572(6)
_cell_length_c 25.6994(16)
_cell_measurement_reflns_used 6951
_cell_measurement_temperature 215(2)
_cell_measurement_theta_max 23.30
_cell_measurement_theta_min 2.27
_cell_volume 6056.8(7)
_computing_cell_refinement 'Bruker SMART'
_computing_data_collection 'Bruker SMART'
_computing_data_reduction 'Bruker SAINT'
_computing_molecular_graphics 'Bruker SHELXTL'
_computing_publication_material 'Bruker SHELXTL'
_computing_structure_refinement 'SHELXL-97 (Sheldrick, 1997)'
_computing_structure_solution 'SHELXS-97 (Sheldrick, 1990)'
_diffrn_ambient_temperature 215(2)
_diffrn_measured_fraction_theta_full 0.994
_diffrn_measured_fraction_theta_max 0.994
_diffrn_measurement_device_type 'CCD area detector'
_diffrn_measurement_method 'phi and omega scans'
_diffrn_radiation_monochromator graphite
_diffrn_radiation_source 'fine-focus sealed tube'
_diffrn_radiation_type MoK\a
_diffrn_radiation_wavelength 0.71073
_diffrn_reflns_av_R_equivalents 0.0608
_diffrn_reflns_av_sigmaI/netI 0.0469
_diffrn_reflns_limit_h_max 25
_diffrn_reflns_limit_h_min -33
_diffrn_reflns_limit_k_max 10
_diffrn_reflns_limit_k_min -10
_diffrn_reflns_limit_l_max 28
_diffrn_reflns_limit_l_min -23
_diffrn_reflns_number 25391
_diffrn_reflns_theta_full 23.33
_diffrn_reflns_theta_max 23.33
_diffrn_reflns_theta_min 1.62
_exptl_absorpt_coefficient_mu 0.839
_exptl_absorpt_correction_type none
_exptl_crystal_colour dark
_exptl_crystal_density_diffrn 1.630
_exptl_crystal_density_meas 0
_exptl_crystal_density_method 'not measured'
_exptl_crystal_F_000 2992
_refine_diff_density_max 0.480
_refine_diff_density_min -0.273
_refine_diff_density_rms 0.079
_refine_ls_extinction_coef 0.00000(6)
_refine_ls_extinction_expression Fc^*^=kFc[1+0.001xFc^2^\l^3^/sin(2\q)]^-1/4^
_refine_ls_extinction_method SHELXL
_refine_ls_goodness_of_fit_ref 0.926
_refine_ls_hydrogen_treatment mixed
_refine_ls_matrix_type full
_refine_ls_number_parameters 1137
_refine_ls_number_reflns 8739
_refine_ls_number_restraints 0
_refine_ls_restrained_S_all 0.926
_refine_ls_R_factor_all 0.0682
_refine_ls_R_factor_gt 0.0474
_refine_ls_shift/su_max 3.238
_refine_ls_shift/su_mean 0.122
_refine_ls_structure_factor_coef Fsqd
_refine_ls_weighting_details 'calc w=1/[\s^2^(Fo^2^)+(0.0961P)^2^+0.0000P] where P=(Fo^2^+2Fc^2^)/3'
_refine_ls_weighting_scheme calc
_refine_ls_wR_factor_gt 0.1217
_refine_ls_wR_factor_ref 0.1419
_reflns_number_gt 5975
_reflns_number_total 8739
_reflns_threshold_expression >2sigma(I)
_cod_data_source_file ic7014385-file002.cif
_cod_data_source_block 215
_cod_depositor_comments
;
The following automatic conversions were performed:

'_symmetry_cell_setting' value 'Monoclinic' changed to 'monoclinic'
according to
/usr/data/users/saulius/automatic-downloads/retrospective/ACS/lib/dictionaries/cif_core.dic
dictionary named 'cif_core.dic' version 2.4.2 from 2011-04-26.

Automatic conversion script
Id: cif_fix_values 2281 2013-09-26 08:29:07Z andrius 
;
_cod_original_cell_volume 6056.7(7)
_cod_original_sg_symbol_H-M P2(1)/c
_cod_database_code 4339140

loop_
_symmetry_equiv_pos_as_xyz
'x, y, z'
'-x, y+1/2, -z+1/2'
'-x, -y, -z'
'x, -y-1/2, z-1/2'

loop_
_atom_site_label
_atom_site_type_symbol
_atom_site_fract_x
_atom_site_fract_y
_atom_site_fract_z
_atom_site_U_iso_or_equiv
_atom_site_adp_type
_atom_site_occupancy
_atom_site_symmetry_multiplicity
_atom_site_calc_flag
_atom_site_refinement_flags
Cu1 Cu 0.0000 0.0000 0.0000 0.03540(12) Uani 1 2 d S
O1 O -0.05813(6) 0.06420(17) -0.08685(7) 0.0382(4) Uani 1 1 d .
C1 C -0.12922(12) 0.1959(3) -0.17206(13) 0.0559(9) Uani 1 1 d .
F1 F -0.15705(19) 0.3059(5) -0.18588(17) 0.0830(18) Uani 0.50 1 d P
F2 F -0.16437(17) 0.0944(6) -0.1990(2) 0.097(2) Uani 0.50 1 d P
F3 F -0.10607(14) 0.1998(6) -0.20240(16) 0.0849(17) Uani 0.50 1 d P
F1A F -0.1059(3) 0.2524(10) -0.1930(3) 0.178(4) Uani 0.50 1 d P
F2A F -0.1539(3) 0.0883(6) -0.2016(2) 0.116(3) Uani 0.50 1 d P
F3A F -0.1662(2) 0.2859(9) -0.1838(3) 0.122(3) Uani 0.50 1 d P
C2 C -0.08598(9) 0.1714(3) -0.09908(11) 0.0378(7) Uani 1 1 d .
C3 C -0.08309(10) 0.2633(3) -0.05699(12) 0.0502(8) Uani 1 1 d .
H3A H -0.1052(8) 0.330(2) -0.0722(10) 0.037(7) Uiso 1 1 d .
C4 C -0.04462(9) 0.2515(3) 0.00948(11) 0.0387(7) Uani 1 1 d .
C5 C -0.04207(11) 0.3692(3) 0.05001(12) 0.0531(8) Uani 1 1 d .
F4 F -0.09248(11) 0.4087(4) 0.03088(17) 0.0513(11) Uani 0.50 1 d P
F5 F -0.01822(16) 0.3294(5) 0.11318(15) 0.0782(14) Uani 0.50 1 d P
F6 F -0.02306(13) 0.4814(4) 0.04210(15) 0.0468(10) Uani 0.50 1 d P
F4A F -0.0179(4) 0.3458(7) 0.1036(3) 0.180(4) Uani 0.50 1 d P
F5A F -0.0884(2) 0.4232(8) 0.0280(3) 0.132(3) Uani 0.50 1 d P
F6A F -0.0092(3) 0.4664(8) 0.0576(4) 0.174(3) Uani 0.50 1 d P
O2 O -0.01088(6) 0.15655(18) 0.04009(7) 0.0367(4) Uani 1 1 d .
Cu2 Cu 0.251879(9) 0.25316(3) -0.001346(11) 0.03305(9) Uani 1 1 d .
O3 O 0.24228(6) 0.1528(2) -0.08031(8) 0.0527(6) Uani 1 1 d .
C6 C 0.23498(14) -0.0284(4) -0.14426(15) 0.0823(12) Uani 1 1 d .
F7 F 0.21124(10) 0.0534(3) -0.19560(9) 0.1334(10) Uani 1 1 d .
F8 F 0.21523(9) -0.1529(3) -0.16487(10) 0.1220(8) Uani 1 1 d .
F9 F 0.28726(8) -0.0342(3) -0.11972(10) 0.1192(9) Uani 1 1 d .
C7 C 0.22763(10) 0.0299(3) -0.09473(12) 0.0513(9) Uani 1 1 d .
C8 C 0.20653(11) -0.0552(3) -0.07144(14) 0.0587(9) Uani 1 1 d .
H8A H 0.1992(9) -0.146(3) -0.0835(10) 0.050(8) Uiso 1 1 d .
C9 C 0.19974(9) -0.0134(3) -0.02530(13) 0.0479(8) Uani 1 1 d .
C10 C 0.17477(12) -0.1152(4) -0.00444(16) 0.0688(10) Uani 1 1 d .
F10 F 0.20617(19) -0.1095(5) 0.0643(2) 0.123(2) Uani 0.50 1 d P
F11 F 0.12863(15) -0.0883(5) -0.0223(2) 0.1045(17) Uani 0.50 1 d P
F12 F 0.18357(13) -0.2493(4) -0.01172(18) 0.0531(14) Uani 0.50 1 d P
F10A F 0.17589(19) -0.0842(6) 0.0403(2) 0.0965(15) Uani 0.50 1 d P
F11A F 0.11676(17) -0.1138(6) -0.0557(3) 0.106(2) Uani 0.50 1 d P
F12A F 0.1843(3) -0.2345(7) -0.0066(4) 0.161(3) Uani 0.50 1 d P
O4 O 0.21078(6) 0.10168(19) 0.00198(8) 0.0472(5) Uani 1 1 d .
O5 O 0.29268(6) 0.40473(19) -0.00550(8) 0.0457(5) Uani 1 1 d .
C11 C 0.32689(13) 0.6219(4) -0.00090(17) 0.0706(10) Uani 1 1 d .
F13 F 0.36756(12) 0.5811(4) 0.00271(18) 0.0685(11) Uani 0.50 1 d P
F14 F 0.28568(14) 0.6390(4) -0.06970(16) 0.0761(13) Uani 0.50 1 d P
F15 F 0.32978(17) 0.7527(4) 0.0172(2) 0.0667(16) Uani 0.50 1 d P
F13A F 0.3856(2) 0.6176(7) 0.0478(4) 0.186(4) Uani 0.50 1 d P
F14A F 0.3252(3) 0.5953(7) -0.0447(3) 0.169(2) Uani 0.50 1 d P
F15A F 0.3223(3) 0.7421(7) 0.0070(4) 0.153(3) Uani 0.50 1 d P
C12 C 0.30358(10) 0.5201(3) 0.02147(13) 0.0466(8) Uani 1 1 d .
C13 C 0.29754(10) 0.5627(3) 0.06842(13) 0.0516(8) Uani 1 1 d .
H13A H 0.3059(8) 0.657(3) 0.0845(10) 0.046(7) Uiso 1 1 d .
C14 C 0.27665(10) 0.4766(3) 0.09184(12) 0.0474(8) Uani 1 1 d .
C15 C 0.26888(12) 0.5378(4) 0.14068(15) 0.0707(10) Uani 1 1 d .
F16 F 0.28643(10) 0.4552(3) 0.18903(10) 0.1381(10) Uani 1 1 d .
F17 F 0.29088(9) 0.6588(3) 0.16291(10) 0.1300(8) Uani 1 1 d .
F18 F 0.21604(7) 0.5561(3) 0.11268(10) 0.1080(8) Uani 1 1 d .
O6 O 0.26312(7) 0.3539(2) 0.07865(8) 0.0514(5) Uani 1 1 d .
Cu3 Cu 0.5000 0.5000 0.0000 0.03584(12) Uani 1 2 d S
O7 O 0.43771(6) 0.56897(19) -0.08560(7) 0.0427(5) Uani 1 1 d .
C16 C 0.37631(13) 0.7245(4) -0.16631(15) 0.0653(10) Uani 1 1 d .
F19 F 0.35629(18) 0.8454(5) -0.1757(2) 0.0894(17) Uani 0.50 1 d P
F20 F 0.39904(16) 0.7161(6) -0.19567(17) 0.1003(18) Uani 0.50 1 d P
F21 F 0.33624(19) 0.6392(6) -0.1944(2) 0.112(2) Uani 0.50 1 d P
F19A F 0.3809(4) 0.8500(8) -0.1774(3) 0.222(5) Uani 0.50 1 d P
F20A F 0.3716(3) 0.6444(7) -0.2048(2) 0.171(4) Uani 0.50 1 d P
F21A F 0.3281(2) 0.7238(12) -0.1808(3) 0.188(5) Uani 0.50 1 d P
C17 C 0.41847(9) 0.6879(3) -0.09484(11) 0.0422(7) Uani 1 1 d .
C18 C 0.43092(11) 0.7872(3) -0.04930(13) 0.0501(8) Uani 1 1 d .
H18A H 0.4134(9) 0.866(3) -0.0627(11) 0.053(8) Uiso 1 1 d .
C19 C 0.46835(9) 0.7642(3) 0.01677(11) 0.0421(7) Uani 1 1 d .
C20 C 0.47969(13) 0.8851(4) 0.06174(13) 0.0626(10) Uani 1 1 d .
F22 F 0.46697(18) 0.8550(6) 0.10115(18) 0.0910(17) Uani 0.50 1 d P
F23 F 0.53666(15) 0.8990(5) 0.1087(2) 0.0742(14) Uani 0.50 1 d P
F24 F 0.47123(14) 1.0089(4) 0.03480(18) 0.0526(10) Uani 0.50 1 d P
F22A F 0.4575(4) 0.9889(7) 0.0354(3) 0.203(4) Uani 0.50 1 d P
F23A F 0.5248(3) 0.8804(8) 0.1105(3) 0.181(5) Uani 0.50 1 d P
F24A F 0.4455(2) 0.8794(6) 0.0756(3) 0.1419(17) Uani 0.50 1 d P
O8 O 0.49510(6) 0.65651(18) 0.04505(7) 0.0389(4) Uani 1 1 d .
O9 O 0.18158(6) 0.38863(19) -0.05151(7) 0.0443(5) Uani 1 1 d .
N1 N 0.13468(8) 0.3641(2) -0.10624(9) 0.0423(6) Uani 1 1 d .
C21 C 0.11978(10) 0.4265(3) -0.16828(11) 0.0476(8) Uani 1 1 d .
C23 C 0.10681(13) 0.5772(3) -0.16667(14) 0.0610(9) Uani 1 1 d .
H23A H 0.1440(12) 0.618(3) -0.1252(14) 0.100(11) Uiso 1 1 d .
H23B H 0.0865(10) 0.589(3) -0.1576(12) 0.057(10) Uiso 1 1 d .
H23C H 0.1050(10) 0.618(3) -0.2000(12) 0.071(10) Uiso 1 1 d .
C22 C 0.16656(11) 0.4122(4) -0.17349(13) 0.0574(9) Uani 1 1 d .
H22A H 0.1983(11) 0.466(3) -0.1460(13) 0.084(11) Uiso 1 1 d .
H22B H 0.1576(9) 0.446(3) -0.2118(11) 0.053(8) Uiso 1 1 d .
H22C H 0.1866(11) 0.307(3) -0.1657(13) 0.084(10) Uiso 1 1 d .
C24 C 0.06850(10) 0.3376(3) -0.21737(12) 0.0474(8) Uani 1 1 d .
C25 C 0.02388(13) 0.4108(4) -0.27915(14) 0.0658(11) Uani 1 1 d .
H25A H -0.0083(10) 0.356(3) -0.3073(12) 0.064(9) Uiso 1 1 d .
H25B H 0.044(2) 0.424(6) -0.324(2) 0.29(3) Uiso 1 1 d .
H25C H 0.0187(9) 0.480(3) -0.2714(11) 0.045(9) Uiso 1 1 d .
C26 C 0.08270(12) 0.2012(4) -0.23355(14) 0.0609(10) Uani 1 1 d .
H26A H 0.0547(10) 0.151(3) -0.2514(12) 0.056(9) Uiso 1 1 d .
H26B H 0.1153(10) 0.158(3) -0.1940(12) 0.072(9) Uiso 1 1 d .
H26C H 0.1042(13) 0.226(4) -0.2613(15) 0.122(13) Uiso 1 1 d .
N2 N 0.04996(8) 0.3027(2) -0.17609(10) 0.0465(6) Uani 1 1 d .
O10 O 0.00178(7) 0.2578(2) -0.20016(9) 0.0626(6) Uani 1 1 d .
C27 C 0.09162(10) 0.3069(3) -0.11256(11) 0.0402(7) Uani 1 1 d .
C28 C 0.09029(9) 0.2554(3) -0.06109(11) 0.0399(7) Uani 1 1 d .
C29 C 0.04916(10) 0.1784(3) -0.06463(12) 0.0452(8) Uani 1 1 d .
H29A H 0.0210(8) 0.155(2) -0.0970(9) 0.030(7) Uiso 1 1 d .
N3 N 0.06303(8) 0.1427(2) -0.00808(9) 0.0441(6) Uani 1 1 d .
N4 N 0.11397(7) 0.1975(2) 0.03421(9) 0.0428(6) Uani 1 1 d .
C30 C 0.14697(10) 0.1705(4) 0.10411(11) 0.0592(9) Uani 1 1 d .
H30A H 0.1838 0.2044 0.1237 0.044(7) Uiso 1 1 calc R
H30B H 0.1494 0.0711 0.1106 0.118(14) Uiso 1 1 calc R
C31 C 0.12660(12) 0.2329(4) 0.13881(14) 0.0729(11) Uani 1 1 d .
H31A H 0.1509 0.2079 0.1842 0.182(19) Uiso 1 1 calc R
H31B H 0.0905 0.1962 0.1214 0.087(11) Uiso 1 1 calc R
C32 C 0.12349(16) 0.3848(4) 0.13267(19) 0.1026(14) Uani 1 1 d .
H32A H 0.1101 0.4223 0.1554 0.154(19) Uiso 1 1 calc R
H32B H 0.0991 0.4098 0.0878 0.165(19) Uiso 1 1 calc R
H32C H 0.1593 0.4215 0.1507 0.36(4) Uiso 1 1 calc R
C33 C 0.13133(9) 0.2660(3) 0.00416(11) 0.0399(7) Uani 1 1 d .
H33A H 0.1682(8) 0.312(2) 0.0312(10) 0.040(7) Uiso 1 1 d .
O11 O 0.32102(6) 0.1152(2) 0.05215(7) 0.0464(5) Uani 1 1 d .
N5 N 0.36650(8) 0.1435(2) 0.10810(9) 0.0429(6) Uani 1 1 d .
C34 C 0.37973(11) 0.0817(3) 0.16928(11) 0.0507(8) Uani 1 1 d .
C35 C 0.39524(13) -0.0683(4) 0.16892(15) 0.0621(10) Uani 1 1 d .
H35A H 0.3603(11) -0.103(3) 0.1272(14) 0.085(10) Uiso 1 1 d .
H35B H 0.3979(10) -0.119(3) 0.2019(13) 0.074(10) Uiso 1 1 d .
H35C H 0.4163(12) -0.076(4) 0.1635(15) 0.081(13) Uiso 1 1 d .
C36 C 0.33065(12) 0.0882(4) 0.17069(14) 0.0616(9) Uani 1 1 d .
H36A H 0.3008(14) 0.035(4) 0.1420(17) 0.120(15) Uiso 1 1 d .
H36B H 0.3164(9) 0.188(3) 0.1658(12) 0.056(8) Uiso 1 1 d .
H36C H 0.3386(9) 0.054(3) 0.2063(11) 0.046(8) Uiso 1 1 d .
C37 C 0.42871(11) 0.1741(3) 0.21901(11) 0.0497(8) Uani 1 1 d .
C38 C 0.41221(14) 0.3093(4) 0.23316(14) 0.0645(10) Uani 1 1 d .
H38A H 0.4421(11) 0.374(3) 0.2540(13) 0.072(10) Uiso 1 1 d .
H38B H 0.3910(12) 0.297(4) 0.2509(14) 0.088(11) Uiso 1 1 d .
H38C H 0.3780(10) 0.345(3) 0.1917(13) 0.071(10) Uiso 1 1 d .
C39 C 0.47370(14) 0.1023(4) 0.28172(14) 0.0653(10) Uani 1 1 d .
H39A H 0.5069(10) 0.159(3) 0.3094(12) 0.064(9) Uiso 1 1 d .
H39B H 0.4857(10) 0.032(3) 0.2746(12) 0.055(9) Uiso 1 1 d .
H39C H 0.4526(15) 0.092(4) 0.3057(18) 0.155(17) Uiso 1 1 d .
N6 N 0.44954(9) 0.2123(2) 0.18089(10) 0.0478(6) Uani 1 1 d .
O12 O 0.49749(8) 0.2615(2) 0.20663(9) 0.0638(7) Uani 1 1 d .
C40 C 0.40968(10) 0.2037(3) 0.11674(11) 0.0414(7) Uani 1 1 d .
C41 C 0.41362(9) 0.2513(3) 0.06687(11) 0.0378(7) Uani 1 1 d .
C42 C 0.45457(10) 0.3328(3) 0.07196(12) 0.0415(7) Uani 1 1 d .
H42A H 0.4829(9) 0.372(3) 0.1099(11) 0.051(8) Uiso 1 1 d .
N7 N 0.44408(7) 0.3534(2) 0.01507(9) 0.0398(6) Uani 1 1 d .
N8 N 0.39666(7) 0.2843(2) -0.02744(9) 0.0408(6) Uani 1 1 d .
C43 C 0.37157(10) 0.2797(4) -0.09755(12) 0.0587(9) Uani 1 1 d .
H43A H 0.3959 0.3249 -0.1051 0.044(7) Uiso 1 1 calc R
H43B H 0.3677 0.1838 -0.1109 0.137(16) Uiso 1 1 calc R
C44 C 0.31808(12) 0.3467(5) -0.13683(13) 0.0874(14) Uani 1 1 d .
H44A H 0.3224 0.4451 -0.1276 0.19(2) Uiso 1 1 calc R
H44B H 0.2949 0.3091 -0.1259 0.099(12) Uiso 1 1 calc R
C45 C 0.29036(15) 0.3240(6) -0.20979(14) 0.1193(19) Uani 1 1 d .
H45B H 0.2556 0.3704 -0.2347 0.17(2) Uiso 1 1 calc R
H45C H 0.2850 0.2267 -0.2193 0.31(4) Uiso 1 1 calc R
H45D H 0.3134 0.3609 -0.2206 0.109(13) Uiso 1 1 calc R
C46 C 0.37717(10) 0.2229(3) 0.00142(12) 0.0408(7) Uani 1 1 d .
H46A H 0.3421(8) 0.173(2) -0.0244(10) 0.037(7) Uiso 1 1 d .

loop_
_atom_site_aniso_label
_atom_site_aniso_U_11
_atom_site_aniso_U_22
_atom_site_aniso_U_33
_atom_site_aniso_U_23
_atom_site_aniso_U_13
_atom_site_aniso_U_12
Cu1 0.04207(19) 0.0328(3) 0.03590(19) -0.00012(17) 0.02563(16) 0.00703(18)
O1 0.0456(7) 0.0347(11) 0.0391(8) 0.0003(7) 0.0277(6) 0.0059(8)
C1 0.0761(16) 0.047(2) 0.0431(14) 0.0047(13) 0.0348(13) 0.0159(16)
F1 0.123(3) 0.059(3) 0.0245(16) 0.0099(16) 0.0207(18) 0.059(2)
F2 0.061(2) 0.110(4) 0.062(3) 0.015(3) 0.0054(19) -0.032(3)
F3 0.0694(17) 0.164(5) 0.0319(15) 0.010(2) 0.0358(14) 0.026(3)
F1A 0.151(5) 0.290(9) 0.068(3) 0.077(4) 0.051(3) -0.021(6)
F2A 0.161(5) 0.073(4) 0.041(2) -0.020(2) 0.020(3) 0.041(4)
F3A 0.078(3) 0.170(7) 0.083(4) 0.007(4) 0.028(3) 0.057(4)
C2 0.0437(11) 0.0351(16) 0.0376(12) 0.0051(11) 0.0258(9) 0.0053(12)
C3 0.0609(14) 0.0451(19) 0.0453(13) 0.0107(12) 0.0320(11) 0.0242(14)
C4 0.0522(11) 0.0331(16) 0.0430(12) 0.0040(11) 0.0349(10) 0.0052(12)
C5 0.0675(15) 0.050(2) 0.0440(13) 0.0070(13) 0.0344(12) 0.0211(15)
F4 0.0535(12) 0.040(2) 0.0934(18) -0.0166(16) 0.0615(12) -0.0046(16)
F5 0.128(2) 0.080(3) 0.0177(13) 0.0232(15) 0.0387(14) 0.071(2)
F6 0.0709(15) 0.0268(19) 0.0599(15) -0.0088(14) 0.0481(13) -0.0123(16)
F4A 0.391(8) 0.075(4) 0.097(3) 0.007(3) 0.157(4) 0.064(5)
F5A 0.127(4) 0.131(6) 0.103(4) -0.036(4) 0.048(3) 0.051(4)
F6A 0.178(4) 0.150(6) 0.265(6) -0.152(4) 0.170(4) -0.100(4)
O2 0.0433(7) 0.0353(11) 0.0386(8) 0.0017(7) 0.0282(6) 0.0062(8)
Cu2 0.03157(13) 0.0351(2) 0.03204(14) -0.00231(12) 0.01863(11) -0.00411(13)
O3 0.0443(9) 0.0513(13) 0.0534(10) 0.0055(9) 0.0240(8) -0.0023(9)
C6 0.096(2) 0.089(3) 0.0647(18) -0.0185(18) 0.0491(16) -0.029(2)
F7 0.1794(18) 0.150(2) 0.0734(11) 0.0212(13) 0.0764(12) 0.0186(19)
F8 0.1725(16) 0.1115(19) 0.1078(12) -0.0548(12) 0.0973(11) -0.0524(15)
F9 0.1046(11) 0.159(2) 0.1259(13) -0.0499(14) 0.0856(10) -0.0181(15)
C7 0.0379(13) 0.054(2) 0.0438(14) -0.0014(14) 0.0143(12) -0.0011(14)
C8 0.0609(15) 0.043(2) 0.0704(17) -0.0061(15) 0.0380(13) -0.0052(15)
C9 0.0350(12) 0.0408(18) 0.0640(16) 0.0011(13) 0.0273(11) 0.0007(12)
C10 0.0776(16) 0.047(2) 0.099(2) -0.0033(17) 0.0617(15) -0.0056(17)
F10 0.155(3) 0.097(4) 0.083(3) 0.006(2) 0.053(3) -0.068(3)
F11 0.0826(18) 0.079(3) 0.194(3) 0.031(3) 0.105(2) 0.016(2)
F12 0.0558(16) 0.022(2) 0.075(2) 0.0002(16) 0.0353(17) -0.0029(16)
F10A 0.142(3) 0.085(4) 0.119(3) -0.025(2) 0.109(2) -0.039(3)
F11A 0.058(2) 0.097(4) 0.147(4) 0.020(3) 0.053(2) -0.021(2)
F12A 0.254(5) 0.057(5) 0.318(6) 0.028(4) 0.249(4) 0.022(4)
O4 0.0437(8) 0.0360(12) 0.0717(10) -0.0010(9) 0.0396(7) -0.0010(8)
O5 0.0427(8) 0.0404(12) 0.0616(9) -0.0013(8) 0.0352(7) -0.0009(8)
C11 0.0974(17) 0.043(2) 0.106(2) -0.0070(16) 0.0792(15) -0.0063(17)
F13 0.0531(14) 0.055(2) 0.129(2) 0.0087(19) 0.0712(14) 0.0046(16)
F14 0.078(2) 0.078(3) 0.0512(18) 0.0269(18) 0.0268(16) -0.012(2)
F15 0.104(2) 0.030(2) 0.085(2) -0.0292(17) 0.0658(19) -0.034(2)
F13A 0.080(3) 0.147(6) 0.307(8) 0.058(5) 0.102(4) -0.025(3)
F14A 0.282(4) 0.136(5) 0.209(4) -0.079(4) 0.211(3) -0.124(4)
F15A 0.234(5) 0.066(5) 0.294(6) 0.053(4) 0.230(4) 0.030(4)
C12 0.0343(12) 0.0399(18) 0.0624(15) 0.0004(13) 0.0269(11) -0.0009(12)
C13 0.0549(14) 0.0377(18) 0.0644(15) -0.0122(14) 0.0366(12) -0.0088(14)
C14 0.0338(12) 0.052(2) 0.0465(14) 0.0036(13) 0.0184(11) 0.0013(13)
C15 0.0696(17) 0.085(3) 0.0625(17) -0.0080(17) 0.0420(14) -0.0143(19)
F16 0.1876(18) 0.165(3) 0.0825(12) 0.0432(14) 0.0912(12) 0.0493(19)
F17 0.1749(14) 0.141(2) 0.1314(13) -0.0775(13) 0.1224(11) -0.0787(16)
F18 0.0881(10) 0.151(2) 0.1076(12) -0.0199(13) 0.0702(9) 0.0042(14)
O6 0.0421(9) 0.0513(13) 0.0523(10) 0.0074(9) 0.0235(7) -0.0018(9)
Cu3 0.03970(19) 0.0346(3) 0.0364(2) 0.00085(17) 0.02437(16) 0.00427(19)
O7 0.0426(8) 0.0421(12) 0.0431(8) -0.0021(8) 0.0253(7) 0.0012(8)
C16 0.0626(18) 0.066(2) 0.0487(16) 0.0094(16) 0.0226(14) 0.0125(18)
F19 0.114(3) 0.062(3) 0.055(2) 0.0141(19) 0.030(2) 0.059(2)
F20 0.095(2) 0.181(5) 0.0348(16) 0.025(2) 0.0442(15) 0.057(3)
F21 0.062(3) 0.137(5) 0.074(3) 0.020(3) 0.007(2) -0.022(3)
F19A 0.290(9) 0.153(6) 0.051(3) 0.040(3) 0.007(5) -0.091(6)
F20A 0.228(8) 0.129(5) 0.037(2) -0.022(3) 0.014(4) 0.076(5)
F21A 0.073(3) 0.360(14) 0.082(4) 0.014(6) 0.019(3) 0.074(5)
C17 0.0446(12) 0.0419(18) 0.0447(13) 0.0047(12) 0.0291(10) 0.0042(13)
C18 0.0644(14) 0.0392(18) 0.0530(14) 0.0103(13) 0.0383(12) 0.0164(14)
C19 0.0529(12) 0.0406(18) 0.0481(12) 0.0019(11) 0.0384(10) 0.0016(12)
C20 0.0871(18) 0.061(2) 0.0408(14) 0.0083(14) 0.0384(13) 0.0319(17)
F22 0.120(2) 0.124(4) 0.0534(17) -0.014(2) 0.0647(18) -0.004(3)
F23 0.0590(18) 0.070(3) 0.087(2) -0.037(2) 0.0391(17) -0.020(2)
F24 0.0896(17) 0.0204(19) 0.0662(17) -0.0077(14) 0.0564(14) -0.0123(16)
F22A 0.402(9) 0.092(5) 0.092(3) 0.036(3) 0.134(4) 0.128(5)
F23A 0.192(7) 0.106(5) 0.112(5) -0.046(4) 0.018(5) 0.054(5)
F24A 0.245(3) 0.104(4) 0.229(4) -0.100(3) 0.224(3) -0.085(3)
O8 0.0472(8) 0.0360(11) 0.0437(8) 0.0026(7) 0.0326(6) 0.0056(8)
O9 0.0512(8) 0.0426(11) 0.0433(8) -0.0063(8) 0.0303(7) -0.0108(8)
N1 0.0516(10) 0.0420(14) 0.0405(10) -0.0039(9) 0.0312(8) -0.0111(10)
C21 0.0622(14) 0.0464(19) 0.0400(12) 0.0027(12) 0.0335(11) -0.0040(14)
C23 0.0864(17) 0.046(2) 0.0661(16) -0.0028(14) 0.0535(14) -0.0090(17)
C22 0.0606(14) 0.076(2) 0.0483(14) 0.0094(14) 0.0394(11) -0.0041(16)
C24 0.0579(14) 0.0418(18) 0.0423(13) -0.0009(12) 0.0296(11) -0.0033(13)
C25 0.0723(19) 0.052(2) 0.0537(17) 0.0048(16) 0.0266(15) 0.0062(18)
C26 0.0707(17) 0.056(2) 0.0528(15) -0.0089(15) 0.0348(14) -0.0019(17)
N2 0.0538(10) 0.0417(14) 0.0506(11) -0.0051(10) 0.0344(9) -0.0098(11)
O10 0.0532(10) 0.0697(16) 0.0599(11) -0.0028(10) 0.0309(8) -0.0113(10)
C27 0.0493(12) 0.0361(16) 0.0381(12) -0.0062(11) 0.0275(10) -0.0057(12)
C28 0.0492(11) 0.0345(16) 0.0473(12) -0.0017(11) 0.0348(10) -0.0020(12)
C29 0.0433(12) 0.0445(18) 0.0501(14) -0.0082(13) 0.0289(11) -0.0069(13)
N3 0.0526(10) 0.0481(15) 0.0451(10) -0.0042(10) 0.0365(8) -0.0078(10)
N4 0.0489(10) 0.0468(14) 0.0447(10) -0.0064(10) 0.0343(8) -0.0073(10)
C30 0.0662(14) 0.078(3) 0.0455(13) -0.0083(14) 0.0399(11) -0.0161(16)
C31 0.0749(17) 0.083(3) 0.0634(17) -0.0047(17) 0.0424(14) -0.0105(19)
C32 0.142(3) 0.072(3) 0.119(3) 0.008(2) 0.092(2) -0.005(2)
C33 0.0470(11) 0.0370(17) 0.0491(12) -0.0059(11) 0.0358(10) -0.0053(12)
O11 0.0510(8) 0.0516(12) 0.0412(8) -0.0096(8) 0.0298(7) -0.0143(9)
N5 0.0536(10) 0.0464(15) 0.0360(10) -0.0054(9) 0.0306(8) -0.0115(11)
C34 0.0695(14) 0.053(2) 0.0385(12) 0.0010(12) 0.0369(11) -0.0057(15)
C35 0.0852(18) 0.051(2) 0.0606(16) 0.0000(15) 0.0493(14) -0.0085(18)
C36 0.0797(16) 0.070(2) 0.0527(14) 0.0147(15) 0.0489(13) 0.0021(18)
C37 0.0733(15) 0.0467(19) 0.0364(12) 0.0011(12) 0.0365(11) -0.0005(15)
C38 0.0802(18) 0.065(2) 0.0474(15) -0.0060(15) 0.0376(14) 0.0018(19)
C39 0.0816(19) 0.062(2) 0.0427(15) 0.0072(15) 0.0313(14) 0.0072(19)
N6 0.0548(11) 0.0471(15) 0.0387(11) -0.0024(10) 0.0263(9) -0.0060(11)
O12 0.0550(10) 0.0768(16) 0.0425(10) -0.0048(10) 0.0195(8) -0.0156(11)
C40 0.0515(13) 0.0407(17) 0.0370(12) -0.0037(11) 0.0290(10) -0.0024(13)
C41 0.0449(11) 0.0382(17) 0.0381(12) -0.0018(11) 0.0288(9) -0.0001(12)
C42 0.0407(12) 0.0457(18) 0.0394(13) -0.0061(12) 0.0245(10) -0.0045(13)
N7 0.0380(9) 0.0489(15) 0.0391(10) -0.0041(9) 0.0264(8) -0.0051(10)
N8 0.0389(9) 0.0548(15) 0.0356(9) -0.0042(10) 0.0258(8) -0.0048(10)
C43 0.0558(14) 0.085(3) 0.0444(13) -0.0048(15) 0.0346(11) -0.0124(16)
C44 0.0604(16) 0.158(4) 0.0465(15) 0.016(2) 0.0334(13) 0.002(2)
C45 0.088(2) 0.215(6) 0.0419(17) 0.005(2) 0.0315(17) -0.019(3)
C46 0.0438(11) 0.0471(18) 0.0412(12) -0.0039(12) 0.0304(10) -0.0064(13)

loop_
_atom_type_symbol
_atom_type_description
_atom_type_scat_dispersion_real
_atom_type_scat_dispersion_imag
_atom_type_scat_source
C C 0.0033 0.0016 'International Tables Vol C Tables 4.2.6.8 and 6.1.1.4'
H H 0.0000 0.0000 'International Tables Vol C Tables 4.2.6.8 and 6.1.1.4'
N N 0.0061 0.0033 'International Tables Vol C Tables 4.2.6.8 and 6.1.1.4'
O O 0.0106 0.0060 'International Tables Vol C Tables 4.2.6.8 and 6.1.1.4'
F F 0.0171 0.0103 'International Tables Vol C Tables 4.2.6.8 and 6.1.1.4'
Cu Cu 0.3201 1.2651 'International Tables Vol C Tables 4.2.6.8 and 6.1.1.4'

loop_
_geom_angle_atom_site_label_1
_geom_angle_atom_site_label_2
_geom_angle_atom_site_label_3
_geom_angle
_geom_angle_site_symmetry_1
_geom_angle_site_symmetry_3
O1 Cu1 O1 180.00(18) 3 .
O1 Cu1 O2 92.10(6) 3 3
O1 Cu1 O2 87.90(6) . 3
O1 Cu1 O2 87.90(6) 3 .
O1 Cu1 O2 92.10(6) . .
O2 Cu1 O2 180.00(9) 3 .
O1 Cu1 N3 93.15(7) 3 .
O1 Cu1 N3 86.85(7) . .
O2 Cu1 N3 90.35(7) 3 .
O2 Cu1 N3 89.65(7) . .
O1 Cu1 N3 86.85(7) 3 3
O1 Cu1 N3 93.15(7) . 3
O2 Cu1 N3 89.65(7) 3 3
O2 Cu1 N3 90.35(7) . 3
N3 Cu1 N3 180.00(12) . 3
C2 O1 Cu1 124.52(15) . .
F2A C1 F1A 113.2(6) . .
F2A C1 F1 118.1(4) . .
F1A C1 F1 88.0(6) . .
F2A C1 F3A 107.1(5) . .
F1A C1 F3A 103.8(6) . .
F1 C1 F3A 16.3(5) . .
F2A C1 F3 90.0(5) . .
F1A C1 F3 25.0(6) . .
F1 C1 F3 108.0(4) . .
F3A C1 F3 121.8(5) . .
F2A C1 F2 16.3(6) . .
F1A C1 F2 126.6(5) . .
F1 C1 F2 106.4(4) . .
F3A C1 F2 93.4(5) . .
F3 C1 F2 105.1(4) . .
F2A C1 C2 112.6(3) . .
F1A C1 C2 107.7(3) . .
F1 C1 C2 114.4(3) . .
F3A C1 C2 112.2(4) . .
F3 C1 C2 110.9(3) . .
F2 C1 C2 111.6(3) . .
C1 F1 F1A 45.3(4) . .
F1A F3 C1 69.1(11) . .
F1A F3 F2A 109.6(13) . .
C1 F3 F2A 43.2(3) . .
F3 F1A C1 85.9(13) . .
F3 F1A F1 122.2(13) . .
C1 F1A F1 46.7(4) . .
C1 F2A F3 46.8(4) . .
O1 C2 C3 128.6(2) . .
O1 C2 C1 113.1(2) . .
C3 C2 C1 118.3(2) . .
C2 C3 C4 122.3(2) . .
O2 C4 C3 127.8(2) . .
O2 C4 C5 115.5(2) . .
C3 C4 C5 116.6(2) . .
F4A C5 F5A 111.6(6) . .
F4A C5 F6A 94.4(6) . .
F5A C5 F6A 108.5(5) . .
F4A C5 F6 109.2(5) . .
F5A C5 F6 93.6(4) . .
F6A C5 F6 17.6(4) . .
F4A C5 F5 7.4(6) . .
F5A C5 F5 107.8(5) . .
F6A C5 F5 101.8(4) . .
F6 C5 F5 116.3(3) . .
F4A C5 F4 105.8(6) . .
F5A C5 F4 9.3(5) . .
F6A C5 F4 116.9(4) . .
F6 C5 F4 102.6(3) . .
F5 C5 F4 101.3(3) . .
F4A C5 C4 114.8(4) . .
F5A C5 C4 114.2(3) . .
F6A C5 C4 111.6(4) . .
F6 C5 C4 111.4(3) . .
F5 C5 C4 112.2(3) . .
F4 C5 C4 112.1(3) . .
F6A F6 C5 81.0(15) . .
F6 F6A C5 81.4(14) . .
C4 O2 Cu1 124.47(15) . .
O4 Cu2 O5 179.49(6) . .
O4 Cu2 O3 88.31(8) . .
O5 Cu2 O3 91.26(8) . .
O4 Cu2 O6 92.36(8) . .
O5 Cu2 O6 88.08(8) . .
O3 Cu2 O6 178.91(6) . .
O4 Cu2 O11 85.05(7) . .
O5 Cu2 O11 95.15(7) . .
O3 Cu2 O11 81.73(7) . .
O6 Cu2 O11 97.47(7) . .
O4 Cu2 O9 92.90(7) . .
O5 Cu2 O9 86.92(7) . .
O3 Cu2 O9 100.40(6) . .
O6 Cu2 O9 80.43(6) . .
O11 Cu2 O9 177.01(6) . .
C7 O3 Cu2 123.1(2) . .
F8 C6 F9 106.7(3) . .
F8 C6 F7 107.3(3) . .
F9 C6 F7 106.9(3) . .
F8 C6 C7 114.8(3) . .
F9 C6 C7 110.4(2) . .
F7 C6 C7 110.4(3) . .
O3 C7 C8 128.0(3) . .
O3 C7 C6 113.4(3) . .
C8 C7 C6 118.6(3) . .
C7 C8 C9 122.9(3) . .
O4 C9 C8 128.0(3) . .
O4 C9 C10 113.7(3) . .
C8 C9 C10 118.3(3) . .
F10A C10 F12A 115.1(6) . .
F10A C10 F11 70.8(4) . .
F12A C10 F11 116.4(5) . .
F10A C10 F12 119.1(4) . .
F12A C10 F12 4.3(5) . .
F11 C10 F12 115.4(4) . .
F10A C10 F10 33.2(4) . .
F12A C10 F10 95.3(5) . .
F11 C10 F10 103.4(5) . .
F12 C10 F10 99.6(3) . .
F10A C10 F11A 101.8(4) . .
F12A C10 F11A 99.4(5) . .
F11 C10 F11A 31.3(4) . .
F12 C10 F11A 96.7(3) . .
F10 C10 F11A 133.4(5) . .
F10A C10 C9 116.8(4) . .
F12A C10 C9 114.9(5) . .
F11 C10 C9 115.6(4) . .
F12 C10 C9 112.9(4) . .
F10 C10 C9 107.8(3) . .
F11A C10 C9 105.4(3) . .
F10A F10 C10 54.9(5) . .
F11A F11 C10 91.4(8) . .
F11A F11 F10A 143.6(8) . .
C10 F11 F10A 53.0(3) . .
F10 F10A C10 91.9(8) . .
F10 F10A F11 146.4(9) . .
C10 F10A F11 56.2(3) . .
F11 F11A C10 57.3(5) . .
C9 O4 Cu2 127.3(2) . .
C12 O5 Cu2 127.2(2) . .
F14A C11 F15A 116.6(6) . .
F14A C11 F13 57.1(4) . .
F15A C11 F13 120.1(5) . .
F14A C11 F15 121.4(5) . .
F15A C11 F15 9.4(4) . .
F13 C11 F15 114.7(4) . .
F14A C11 F14 46.4(4) . .
F15A C11 F14 89.6(5) . .
F13 C11 F14 103.1(4) . .
F15 C11 F14 98.5(3) . .
F14A C11 F13A 99.2(5) . .
F15A C11 F13A 95.0(5) . .
F13 C11 F13A 43.1(4) . .
F15 C11 F13A 86.1(4) . .
F14 C11 F13A 141.9(5) . .
F14A C11 C12 118.6(4) . .
F15A C11 C12 116.0(5) . .
F13 C11 C12 115.7(3) . .
F15 C11 C12 115.7(4) . .
F14 C11 C12 106.3(3) . .
F13A C11 C12 105.5(4) . .
F13A F13 F14A 133.3(7) . .
F13A F13 C11 79.2(5) . .
F14A F13 C11 56.1(4) . .
F14A F14 C11 50.5(4) . .
F13 F13A C11 57.7(4) . .
F13 F14A C11 66.7(4) . .
F13 F14A F14 148.6(8) . .
C11 F14A F14 83.1(6) . .
O5 C12 C13 128.3(3) . .
O5 C12 C11 113.5(3) . .
C13 C12 C11 118.2(3) . .
C14 C13 C12 122.2(3) . .
O6 C14 C13 128.5(3) . .
O6 C14 C15 114.1(3) . .
C13 C14 C15 117.4(3) . .
F16 C15 F17 108.7(3) . .
F16 C15 F18 106.2(3) . .
F17 C15 F18 105.1(3) . .
F16 C15 C14 112.0(3) . .
F17 C15 C14 114.9(3) . .
F18 C15 C14 109.4(2) . .
C14 O6 Cu2 123.1(2) . .
O8 Cu3 O8 180.00(9) 3_665 .
O8 Cu3 O7 92.30(7) 3_665 3_665
O8 Cu3 O7 87.70(7) . 3_665
O8 Cu3 O7 87.70(7) 3_665 .
O8 Cu3 O7 92.30(7) . .
O7 Cu3 O7 180.00(19) 3_665 .
O8 Cu3 N7 92.91(7) 3_665 3_665
O8 Cu3 N7 87.09(7) . 3_665
O7 Cu3 N7 94.47(7) 3_665 3_665
O7 Cu3 N7 85.53(7) . 3_665
O8 Cu3 N7 87.09(7) 3_665 .
O8 Cu3 N7 92.91(7) . .
O7 Cu3 N7 85.53(7) 3_665 .
O7 Cu3 N7 94.47(7) . .
N7 Cu3 N7 180.00(9) 3_665 .
C17 O7 Cu3 123.52(15) . .
F20A C16 F21A 101.6(6) . .
F20A C16 F19A 114.0(7) . .
F21A C16 F19A 101.4(7) . .
F20A C16 F21 60.7(5) . .
F21A C16 F21 44.9(5) . .
F19A C16 F21 133.0(5) . .
F20A C16 F19 128.9(4) . .
F21A C16 F19 67.3(6) . .
F19A C16 F19 35.4(6) . .
F21 C16 F19 107.3(4) . .
F20A C16 F20 47.0(5) . .
F21A C16 F20 138.1(4) . .
F19A C16 F20 76.2(6) . .
F21 C16 F20 106.7(5) . .
F19 C16 F20 107.9(5) . .
F20A C16 C17 116.6(4) . .
F21A C16 C17 110.2(5) . .
F19A C16 C17 111.3(4) . .
F21 C16 C17 111.4(4) . .
F19 C16 C17 113.9(3) . .
F20 C16 C17 109.3(3) . .
F19A F19 C16 72.2(8) . .
F19A F19 F21A 126.3(9) . .
C16 F19 F21A 56.5(4) . .
F20A F20 C16 61.4(6) . .
F20A F20 F19A 104.4(7) . .
C16 F20 F19A 51.3(4) . .
F21A F21 C16 67.4(6) . .
F21A F21 F20A 118.2(9) . .
C16 F21 F20A 56.4(4) . .
F19 F19A C16 72.3(8) . .
F19 F19A F20 119.2(9) . .
C16 F19A F20 52.5(4) . .
F20 F20A C16 71.5(5) . .
F20 F20A F21 132.7(8) . .
C16 F20A F21 62.9(5) . .
F21 F21A C16 67.7(6) . .
F21 F21A F19 117.6(9) . .
C16 F21A F19 56.2(5) . .
O7 C17 C18 128.1(2) . .
O7 C17 C16 113.9(2) . .
C18 C17 C16 118.0(3) . .
C17 C18 C19 122.6(3) . .
O8 C19 C18 128.3(3) . .
O8 C19 C20 114.7(2) . .
C18 C19 C20 117.0(2) . .
F23A C20 F22A 123.2(6) . .
F23A C20 F24 109.2(5) . .
F22A C20 F24 20.3(6) . .
F23A C20 F24A 108.7(6) . .
F22A C20 F24A 85.2(6) . .
F24 C20 F24A 104.2(4) . .
F23A C20 F22 81.9(6) . .
F22A C20 F22 107.8(6) . .
F24 C20 F22 123.1(4) . .
F24A C20 F22 28.3(3) . .
F23A C20 F23 16.3(7) . .
F22A C20 F23 113.8(6) . .
F24 C20 F23 96.9(3) . .
F24A C20 F23 123.3(4) . .
F22 C20 F23 97.6(3) . .
F23A C20 C19 111.7(5) . .
F22A C20 C19 114.9(4) . .
F24 C20 C19 113.9(3) . .
F24A C20 C19 108.7(3) . .
F22 C20 C19 112.1(4) . .
F23 C20 C19 109.3(3) . .
F24A F22 C20 73.3(9) . .
F24A F22 F23A 116.6(10) . .
C20 F22 F23A 45.7(3) . .
F22A F24 C20 60.6(10) . .
F24 F22A C20 99.1(13) . .
F24 F22A F24A 144.3(12) . .
C20 F22A F24A 50.2(4) . .
C20 F23A F22 52.3(4) . .
F22 F24A C20 78.4(9) . .
F22 F24A F22A 114.0(10) . .
C20 F24A F22A 44.6(4) . .
C19 O8 Cu3 123.16(16) . .
N1 O9 Cu2 126.58(15) . .
O9 N1 C27 124.8(2) . .
O9 N1 C21 121.6(2) . .
C27 N1 C21 112.36(19) . .
N1 C21 C23 106.0(2) . .
N1 C21 C22 110.6(2) . .
C23 C21 C22 111.3(3) . .
N1 C21 C24 99.6(2) . .
C23 C21 C24 113.7(2) . .
C22 C21 C24 114.7(2) . .
N2 C24 C26 106.5(2) . .
N2 C24 C25 111.6(2) . .
C26 C24 C25 109.8(2) . .
N2 C24 C21 99.4(2) . .
C26 C24 C21 113.0(2) . .
C25 C24 C21 115.7(2) . .
O10 N2 C27 125.2(2) . .
O10 N2 C24 122.21(19) . .
C27 N2 C24 112.0(2) . .
N1 C27 N2 107.8(2) . .
N1 C27 C28 126.2(2) . .
N2 C27 C28 126.0(2) . .
C33 C28 C29 104.1(2) . .
C33 C28 C27 126.7(2) . .
C29 C28 C27 129.2(2) . .
N3 C29 C28 112.5(2) . .
C29 N3 N4 104.5(2) . .
C29 N3 Cu1 119.43(16) . .
N4 N3 Cu1 136.00(16) . .
C33 N4 N3 112.29(19) . .
C33 N4 C30 125.2(2) . .
N3 N4 C30 122.2(2) . .
N4 C30 C31 116.0(2) . .
C30 C31 C32 111.3(3) . .
N4 C33 C28 106.6(2) . .
N5 O11 Cu2 124.62(16) . .
O11 N5 C40 124.8(2) . .
O11 N5 C34 121.7(2) . .
C40 N5 C34 112.12(19) . .
N5 C34 C36 110.8(2) . .
N5 C34 C35 105.3(2) . .
C36 C34 C35 110.6(3) . .
N5 C34 C37 99.5(2) . .
C36 C34 C37 115.7(3) . .
C35 C34 C37 113.9(2) . .
N6 C37 C38 105.8(3) . .
N6 C37 C39 110.1(3) . .
C38 C37 C39 110.7(2) . .
N6 C37 C34 100.0(2) . .
C38 C37 C34 113.8(2) . .
C39 C37 C34 115.4(3) . .
O12 N6 C40 125.0(2) . .
O12 N6 C37 123.1(2) . .
C40 N6 C37 111.4(2) . .
N5 C40 N6 108.1(2) . .
N5 C40 C41 126.1(2) . .
N6 C40 C41 125.7(2) . .
C46 C41 C42 104.3(2) . .
C46 C41 C40 126.4(2) . .
C42 C41 C40 129.3(2) . .
N7 C42 C41 111.3(2) . .
C42 N7 N8 105.2(2) . .
C42 N7 Cu3 122.64(16) . .
N8 N7 Cu3 132.06(15) . .
C46 N8 N7 112.30(19) . .
C46 N8 C43 125.9(2) . .
N7 N8 C43 121.8(2) . .
C44 C43 N8 112.7(3) . .
C43 C44 C45 110.9(3) . .
N8 C46 C41 106.9(2) . .

loop_
_geom_bond_atom_site_label_1
_geom_bond_atom_site_label_2
_geom_bond_distance
_geom_bond_site_symmetry_2
Cu1 O1 1.9503(14) 3
Cu1 O1 1.9503(14) .
Cu1 O2 1.9645(17) 3
Cu1 O2 1.9645(17) .
Cu1 N3 2.463(2) .
Cu1 N3 2.463(2) 3
O1 C2 1.252(3) .
C1 F2A 1.242(6) .
C1 F1A 1.240(8) .
C1 F1 1.269(5) .
C1 F3A 1.304(8) .
C1 F3 1.323(6) .
C1 F2 1.304(6) .
C1 C2 1.541(3) .
F1 F1A 1.744(11) .
F3 F1A 0.561(12) .
F3 F2A 1.815(10) .
C2 C3 1.362(4) .
C3 C4 1.388(3) .
C4 O2 1.246(3) .
C4 C5 1.512(4) .
C5 F4A 1.134(6) .
C5 F5A 1.273(7) .
C5 F6A 1.298(8) .
C5 F6 1.299(5) .
C5 F5 1.383(5) .
C5 F4 1.354(4) .
F6 F6A 0.397(8) .
Cu2 O4 1.9561(18) .
Cu2 O5 1.9600(18) .
Cu2 O3 2.108(2) .
Cu2 O6 2.112(2) .
Cu2 O11 2.1536(18) .
Cu2 O9 2.1576(17) .
O3 C7 1.244(3) .
C6 F8 1.307(4) .
C6 F9 1.314(4) .
C6 F7 1.325(4) .
C6 C7 1.524(5) .
C7 C8 1.378(5) .
C8 C9 1.379(4) .
C9 O4 1.249(3) .
C9 C10 1.519(5) .
C10 F10A 1.168(6) .
C10 F12A 1.197(8) .
C10 F11 1.214(5) .
C10 F12 1.358(5) .
C10 F10 1.427(6) .
C10 F11A 1.442(5) .
F10 F10A 0.782(7) .
F11 F11A 0.749(8) .
F11 F10A 1.380(6) .
O5 C12 1.249(3) .
C11 F14A 1.125(7) .
C11 F15A 1.200(8) .
C11 F13 1.245(5) .
C11 F15 1.331(5) .
C11 F14 1.447(5) .
C11 F13A 1.446(6) .
C11 C12 1.509(5) .
F13 F13A 1.006(9) .
F13 F14A 1.138(7) .
F14 F14A 1.055(7) .
C12 C13 1.386(4) .
C13 C14 1.381(4) .
C14 O6 1.234(3) .
C14 C15 1.527(5) .
C15 F16 1.295(4) .
C15 F17 1.298(4) .
C15 F18 1.322(3) .
Cu3 O8 1.9624(17) 3_665
Cu3 O8 1.9624(17) .
Cu3 O7 1.9795(15) 3_665
Cu3 O7 1.9795(15) .
Cu3 N7 2.410(2) 3_665
Cu3 N7 2.410(2) .
O7 C17 1.245(3) .
C16 F20A 1.196(7) .
C16 F21A 1.276(8) .
C16 F19A 1.271(8) .
C16 F21 1.279(6) .
C16 F19 1.271(5) .
C16 F20 1.292(6) .
C16 C17 1.532(4) .
F19 F19A 0.774(13) .
F19 F21A 1.412(11) .
F20 F20A 0.997(10) .
F20 F19A 1.582(11) .
F21 F21A 0.976(11) .
F21 F20A 1.252(11) .
C17 C18 1.382(4) .
C18 C19 1.391(3) .
C19 O8 1.252(3) .
C19 C20 1.531(4) .
C20 F23A 1.187(7) .
C20 F22A 1.172(7) .
C20 F24 1.329(5) .
C20 F24A 1.283(6) .
C20 F22 1.313(6) .
C20 F23 1.408(5) .
F22 F24A 0.635(7) .
F22 F23A 1.642(11) .
F24 F22A 0.466(12) .
F22A F24A 1.665(10) .
O9 N1 1.297(2) .
N1 C27 1.336(3) .
N1 C21 1.501(3) .
C21 C23 1.515(4) .
C21 C22 1.508(4) .
C21 C24 1.555(3) .
C24 N2 1.504(4) .
C24 C26 1.519(4) .
C24 C25 1.517(4) .
N2 O10 1.278(3) .
N2 C27 1.347(3) .
C27 C28 1.436(4) .
C28 C33 1.376(3) .
C28 C29 1.408(4) .
C29 N3 1.297(3) .
N3 N4 1.362(3) .
N4 C33 1.339(3) .
N4 C30 1.470(3) .
C30 C31 1.481(4) .
C31 C32 1.473(5) .
O11 N5 1.300(2) .
N5 C40 1.325(3) .
N5 C34 1.497(3) .
C34 C36 1.511(4) .
C34 C35 1.525(5) .
C34 C37 1.544(4) .
C37 N6 1.493(4) .
C37 C38 1.517(5) .
C37 C39 1.527(4) .
N6 O12 1.279(3) .
N6 C40 1.349(3) .
C40 C41 1.432(4) .
C41 C46 1.386(3) .
C41 C42 1.409(4) .
C42 N7 1.314(3) .
N7 N8 1.357(3) .
N8 C46 1.331(4) .
N8 C43 1.483(3) .
C43 C44 1.458(4) .
C44 C45 1.549(4) .
